data_7240051
loop_
_publ_author_name
'Z\'aborsk\'y, Ondrej'
'Petrovi\<cov\'a, \<Ludmila'
'Doh\'a\<no\<sov\'a, Jana'
'Moncol, J\'an'
'Fischer, R\'obert'

_publ_section_title
;
 Simple and efficient synthesis of bicyclic enol-carbamates: access to
 brabantamides and their analogues
;
_journal_issue 12
_journal_name_full 'RSC Advances'
_journal_page_first 6790
_journal_page_last 6793
_journal_paper_doi 10.1039/D0RA00796J
_journal_volume 10
_journal_year 2020
_chemical_absolute_configuration ad
_chemical_formula_moiety 'C8 H9 N O4'
_chemical_formula_sum 'C8 H9 N O4'
_chemical_formula_weight 183.16
_space_group_crystal_system monoclinic
_space_group_IT_number 4
_space_group_name_Hall 'P 2yb'
_space_group_name_H-M_alt 'P 1 21 1'
_atom_sites_solution_hydrogens geom
_atom_sites_solution_primary dual
_audit_creation_date 2019-09-18
_audit_creation_method
;
Olex2 1.2
(compiled 2017.08.10 svn.r3458 for OlexSys, GUI svn.r5506)
;
_audit_update_record
;
2019-09-17 deposited with the CCDC.	2020-01-29 downloaded from the CCDC.
;
_cell_angle_alpha 90
_cell_angle_beta 90.4200(10)
_cell_angle_gamma 90
_cell_formula_units_Z 4
_cell_length_a 9.57010(10)
_cell_length_b 7.7138(2)
_cell_length_c 11.0161(2)
_cell_measurement_reflns_used 61898
_cell_measurement_temperature 100
_cell_measurement_theta_max 72.08
_cell_measurement_theta_min 4.01
_cell_volume 813.21(3)
_computing_cell_refinement
;
X-Area Recipe 1.33.0.0 (STOE, 2015)
;
_computing_data_collection
;
X-Area Pilatus3_SV 1.31.150.0 (STOE, 2018)
;
_computing_data_reduction
;
X-Area Integrate 1.73.1.0 (STOE, 2018)
X-Area LANA 1.73.2.0 (STOE, 2018)
;
_computing_molecular_graphics 'Olex2 (Dolomanov et al., 2009)'
_computing_publication_material
;
STOE & Cie GmbH, X-Area, software package for collecting single-crystal or
multi-domain crystal data on STOE area-detector diffractometers, for image 
processing, for the correction and scaling of reflection intensities and 
for outlier rejection, version 1.84, Darmstadt 2018
;
_computing_structure_refinement 'ShelXL (Sheldrick, 2015)'
_computing_structure_solution 'ShelXT (Sheldrick, 2015)'
_diffrn_ambient_temperature 100
_diffrn_detector 'Pilatus3R 300K'
_diffrn_detector_area_resol_mean 5.81
_diffrn_detector_type 'DECTRIS PILATUS3R 300K'
_diffrn_measured_fraction_theta_full 0.997
_diffrn_measured_fraction_theta_max 0.988
_diffrn_measurement_device 'Eulerian 4-circle diffractometer'
_diffrn_measurement_device_type 'Stoe Stadivari with Xenocs Genix3D Cu HF'
_diffrn_measurement_method '\w scans'
_diffrn_radiation_collimation '0.6 mm diameter'
_diffrn_radiation_monochromator 'Graded multilayer mirror'
_diffrn_radiation_polarisn_norm 270
_diffrn_radiation_type CuK\a
_diffrn_radiation_wavelength 1.54186
_diffrn_reflns_av_R_equivalents 0.0168
_diffrn_reflns_av_unetI/netI 0.0071
_diffrn_reflns_Laue_measured_fraction_full 0.997
_diffrn_reflns_Laue_measured_fraction_max 0.988
_diffrn_reflns_limit_h_max 11
_diffrn_reflns_limit_h_min -10
_diffrn_reflns_limit_k_max 9
_diffrn_reflns_limit_k_min -9
_diffrn_reflns_limit_l_max 7
_diffrn_reflns_limit_l_min -13
_diffrn_reflns_number 38003
_diffrn_reflns_point_group_measured_fraction_full 0.993
_diffrn_reflns_point_group_measured_fraction_max 0.978
_diffrn_reflns_theta_full 67.686
_diffrn_reflns_theta_max 71.502
_diffrn_reflns_theta_min 4.013
_diffrn_source 'Genix3D Cu HF'
_diffrn_source_current 0.600
_diffrn_source_power 0.030
_diffrn_source_voltage 50
_exptl_absorpt_coefficient_mu 1.040
_exptl_absorpt_correction_T_max 0.796
_exptl_absorpt_correction_T_min 0.353
_exptl_absorpt_correction_type multi-scan
_exptl_absorpt_process_details
;
STOE LANA, J. Koziskova, F. Hahn, J. Richter, J. Kozisek, 
Acta Chimica Slovaca, vol. 9, no. 2, 2016, pp. 136 - 140.
;
_exptl_crystal_colour colourless
_exptl_crystal_colour_primary colourless
_exptl_crystal_density_diffrn 1.496
_exptl_crystal_description block
_exptl_crystal_F_000 384
_exptl_crystal_size_max 0.26
_exptl_crystal_size_mid 0.13
_exptl_crystal_size_min 0.11
_refine_diff_density_max 0.220
_refine_diff_density_min -0.153
_refine_diff_density_rms 0.047
_refine_ls_abs_structure_details
;
 Flack x determined using 1383 quotients [(I+)-(I-)]/[(I+)+(I-)]
 (Parsons, Flack and Wagner, Acta Cryst. B69 (2013) 249-259).
;
_refine_ls_abs_structure_Flack 0.01(4)
_refine_ls_extinction_coef 0.0064(6)
_refine_ls_extinction_expression Fc^*^=kFc[1+0.001xFc^2^\l^3^/sin(2\q)]^-1/4^
_refine_ls_extinction_method 'SHELXL-2018/3 (Sheldrick 2018)'
_refine_ls_goodness_of_fit_ref 1.053
_refine_ls_hydrogen_treatment constr
_refine_ls_matrix_type full
_refine_ls_number_parameters 238
_refine_ls_number_reflns 3103
_refine_ls_number_restraints 1
_refine_ls_restrained_S_all 1.053
_refine_ls_R_factor_all 0.0226
_refine_ls_R_factor_gt 0.0223
_refine_ls_shift/su_max 0.001
_refine_ls_shift/su_mean 0.000
_refine_ls_structure_factor_coef Fsqd
_refine_ls_weighting_details 'w=1/[\s^2^(Fo^2^)+(0.0323P)^2^+0.1775P] where P=(Fo^2^+2Fc^2^)/3'
_refine_ls_weighting_scheme calc
_refine_ls_wR_factor_gt 0.0577
_refine_ls_wR_factor_ref 0.0579
_reflns_Friedel_coverage 0.835
_reflns_Friedel_fraction_full 0.988
_reflns_Friedel_fraction_max 0.966
_reflns_number_gt 3074
_reflns_number_total 3103
_reflns_threshold_expression 'I > 2\s(I)'
_cod_data_source_file d0ra00796j2.cif
_cod_data_source_block 20
_cod_depositor_comments 'Adding full bibliography for 7240050--7240052.cif.'
_cod_database_code 7240051
_shelx_shelxl_version_number 2018/3
_shelx_space_group_comment
;
The symmetry employed for this shelxl refinement is uniquely defined
by the following loop, which should always be used as a source of
symmetry information in preference to the above space-group names.
They are only intended as comments.
;
_shelx_estimated_absorpt_t_max 0.894
_shelx_estimated_absorpt_t_min 0.774
_olex2_refinement_description
;
1. Fixed Uiso
 At 1.2 times of:
  All C(H) groups, All C(H,H) groups
 At 1.5 times of:
  All O(H) groups
2.a Ternary CH refined with riding coordinates:
 C5(H5), C13(H13)
2.b Secondary CH2 refined with riding coordinates:
 C2(H2A,H2B), C3(H3A,H3B), C4(H4A,H4B), C10(H10A,H10B), C11(H11A,H11B),
 C12(H12A,H12B)
2.c Aromatic/amide H refined with riding coordinates:
 C7(H7), C15(H15)
2.d Idealised tetrahedral OH refined as rotating group:
 O4(H4), O8(H8)
;
_olex2_submission_special_instructions 'No special instructions were received'

loop_
_space_group_symop_operation_xyz
'x, y, z'
'-x, y+1/2, -z'

loop_
_atom_site_label
_atom_site_type_symbol
_atom_site_fract_x
_atom_site_fract_y
_atom_site_fract_z
_atom_site_U_iso_or_equiv
_atom_site_adp_type
_atom_site_occupancy
_atom_site_site_symmetry_order
_atom_site_calc_flag
_atom_site_refinement_flags_posn
_atom_site_refinement_flags_adp
_atom_site_refinement_flags_occupancy
_atom_site_disorder_assembly
_atom_site_disorder_group
O1 O 0.18999(15) -0.15463(19) 0.55905(13) 0.0297(3) Uani 1 1 d . . . . .
O2 O 0.39372(13) -0.05126(16) 0.63646(12) 0.0219(3) Uani 1 1 d . . . . .
O3 O 0.59425(13) 0.42797(16) 0.71219(12) 0.0200(3) Uani 1 1 d . . . . .
O4 O 0.78247(12) 0.26576(17) 0.75594(11) 0.0196(3) Uani 1 1 d . . . . .
H4 H 0.815420 0.362373 0.776610 0.029 Uiso 1 1 calc GR . . . .
N1 N 0.21308(14) 0.1287(2) 0.62511(13) 0.0191(3) Uani 1 1 d . . . . .
C1 C 0.25331(19) -0.0338(3) 0.60101(16) 0.0211(4) Uani 1 1 d . . . . .
C2 C 0.10584(18) 0.2194(3) 0.55186(17) 0.0243(4) Uani 1 1 d . . . . .
H2A H 0.017250 0.230485 0.597041 0.029 Uiso 1 1 calc R . . . .
H2B H 0.087502 0.157692 0.474567 0.029 Uiso 1 1 calc R . . . .
C3 C 0.17201(19) 0.3977(3) 0.52903(17) 0.0226(4) Uani 1 1 d . . . . .
H3A H 0.135596 0.484609 0.586901 0.027 Uiso 1 1 calc R . . . .
H3B H 0.151834 0.437665 0.445308 0.027 Uiso 1 1 calc R . . . .
C4 C 0.33012(18) 0.3709(2) 0.54807(15) 0.0199(4) Uani 1 1 d . . . . .
H4A H 0.374416 0.322607 0.474514 0.024 Uiso 1 1 calc R . . . .
H4B H 0.377310 0.480600 0.570653 0.024 Uiso 1 1 calc R . . . .
C5 C 0.33303(16) 0.2409(2) 0.65276(15) 0.0168(3) Uani 1 1 d . . . . .
H5 H 0.319699 0.301444 0.732124 0.020 Uiso 1 1 calc R . . . .
C6 C 0.44831(18) 0.1093(2) 0.66240(15) 0.0168(3) Uani 1 1 d . . . . .
C7 C 0.58298(19) 0.1213(2) 0.69256(16) 0.0187(4) Uani 1 1 d . . . . .
H7 H 0.636941 0.018046 0.696506 0.022 Uiso 1 1 calc R . . . .
C8 C 0.65107(17) 0.2855(2) 0.71974(15) 0.0168(3) Uani 1 1 d . . . . .
O5 O 1.31063(13) 1.15226(17) 0.94351(12) 0.0221(3) Uani 1 1 d . . . . .
O6 O 1.09981(12) 1.04406(15) 0.88781(11) 0.0168(3) Uani 1 1 d . . . . .
O7 O 0.89842(13) 0.56237(16) 0.82226(11) 0.0190(3) Uani 1 1 d . . . . .
O8 O 0.72065(12) 0.72411(17) 0.75139(11) 0.0216(3) Uani 1 1 d . . . . .
H8 H 0.683383 0.626350 0.742174 0.032 Uiso 1 1 calc GR . . . .
N2 N 1.25551(14) 0.8622(2) 0.96791(12) 0.0163(3) Uani 1 1 d . . . . .
C9 C 1.23502(18) 1.0282(2) 0.93614(15) 0.0170(4) Uani 1 1 d . . . . .
C10 C 1.39275(16) 0.7751(3) 0.96023(16) 0.0203(4) Uani 1 1 d . . . . .
H10A H 1.440099 0.771630 1.040395 0.024 Uiso 1 1 calc R . . . .
H10B H 1.454232 0.833825 0.901189 0.024 Uiso 1 1 calc R . . . .
C11 C 1.35354(18) 0.5929(3) 0.91709(17) 0.0224(4) Uani 1 1 d . . . . .
H11A H 1.341011 0.513855 0.986973 0.027 Uiso 1 1 calc R . . . .
H11B H 1.426677 0.544981 0.863575 0.027 Uiso 1 1 calc R . . . .
C12 C 1.21560(17) 0.6166(2) 0.84718(16) 0.0201(4) Uani 1 1 d . . . . .
H12A H 1.231616 0.661495 0.764253 0.024 Uiso 1 1 calc R . . . .
H12B H 1.162387 0.506735 0.842153 0.024 Uiso 1 1 calc R . . . .
C13 C 1.14087(16) 0.7505(2) 0.92653(14) 0.0156(3) Uani 1 1 d . . . . .
H13 H 1.096570 0.691857 0.997492 0.019 Uiso 1 1 calc R . . . .
C14 C 1.04234(18) 0.8818(2) 0.87299(15) 0.0155(3) Uani 1 1 d . . . . .
C15 C 0.91589(19) 0.8701(2) 0.82196(15) 0.0179(3) Uani 1 1 d . . . . .
H15 H 0.869019 0.973769 0.799119 0.021 Uiso 1 1 calc R . . . .
C16 C 0.84683(17) 0.7049(2) 0.79988(14) 0.0165(3) Uani 1 1 d . . . . .

loop_
_atom_site_aniso_label
_atom_site_aniso_U_11
_atom_site_aniso_U_22
_atom_site_aniso_U_33
_atom_site_aniso_U_23
_atom_site_aniso_U_13
_atom_site_aniso_U_12
O1 0.0278(7) 0.0209(7) 0.0402(8) -0.0015(6) -0.0092(6) -0.0069(6)
O2 0.0205(7) 0.0141(7) 0.0311(7) -0.0007(5) -0.0072(5) -0.0021(6)
O3 0.0174(6) 0.0148(6) 0.0277(7) -0.0017(5) -0.0041(5) 0.0017(5)
O4 0.0158(5) 0.0159(6) 0.0270(6) -0.0032(5) -0.0061(5) 0.0010(5)
N1 0.0152(7) 0.0201(8) 0.0218(7) 0.0003(6) -0.0019(5) -0.0017(6)
C1 0.0197(9) 0.0216(10) 0.0221(9) 0.0028(7) -0.0027(7) -0.0039(8)
C2 0.0168(8) 0.0262(10) 0.0298(9) 0.0014(8) -0.0046(7) 0.0016(8)
C3 0.0213(9) 0.0208(9) 0.0256(9) -0.0004(7) -0.0066(7) 0.0017(7)
C4 0.0191(8) 0.0177(9) 0.0228(8) 0.0029(7) -0.0036(7) -0.0008(7)
C5 0.0157(7) 0.0172(9) 0.0175(7) -0.0020(6) -0.0009(6) -0.0016(7)
C6 0.0215(8) 0.0118(8) 0.0170(7) -0.0002(6) -0.0011(6) -0.0009(7)
C7 0.0195(8) 0.0150(9) 0.0215(8) -0.0014(7) -0.0022(7) 0.0026(7)
C8 0.0173(8) 0.0180(8) 0.0151(7) -0.0015(7) -0.0005(6) 0.0012(7)
O5 0.0205(6) 0.0186(7) 0.0272(7) -0.0011(5) -0.0005(5) -0.0066(6)
O6 0.0174(6) 0.0122(6) 0.0208(6) -0.0003(4) -0.0016(5) -0.0013(5)
O7 0.0172(6) 0.0153(6) 0.0243(6) 0.0009(5) -0.0038(5) 0.0007(5)
O8 0.0181(6) 0.0160(7) 0.0306(6) 0.0014(5) -0.0090(5) -0.0013(5)
N2 0.0128(6) 0.0159(7) 0.0200(7) -0.0020(6) -0.0008(5) 0.0002(5)
C9 0.0157(8) 0.0184(9) 0.0169(8) -0.0015(6) 0.0008(6) 0.0001(7)
C10 0.0132(8) 0.0206(9) 0.0269(9) -0.0025(7) -0.0005(7) 0.0026(7)
C11 0.0173(9) 0.0190(9) 0.0309(9) -0.0032(7) -0.0003(7) 0.0037(7)
C12 0.0189(8) 0.0160(9) 0.0255(8) -0.0046(7) -0.0004(7) 0.0012(7)
C13 0.0139(7) 0.0144(9) 0.0183(7) -0.0009(6) -0.0011(6) -0.0017(7)
C14 0.0184(8) 0.0121(8) 0.0161(7) -0.0014(6) 0.0029(6) -0.0006(6)
C15 0.0190(8) 0.0146(9) 0.0201(8) 0.0004(7) -0.0020(6) 0.0012(7)
C16 0.0160(8) 0.0182(9) 0.0151(7) 0.0018(6) -0.0008(6) 0.0000(7)

loop_
_atom_type_symbol
_atom_type_description
_atom_type_scat_dispersion_real
_atom_type_scat_dispersion_imag
_atom_type_scat_source
C C 0.0181 0.0091 'International Tables Vol C Tables 4.2.6.8 and 6.1.1.4'
H H 0.0000 0.0000 'International Tables Vol C Tables 4.2.6.8 and 6.1.1.4'
N N 0.0311 0.0180 'International Tables Vol C Tables 4.2.6.8 and 6.1.1.4'
O O 0.0492 0.0322 'International Tables Vol C Tables 4.2.6.8 and 6.1.1.4'

loop_
_geom_angle_atom_site_label_1
_geom_angle_atom_site_label_2
_geom_angle_atom_site_label_3
_geom_angle
_geom_angle_site_symmetry_1
_geom_angle_site_symmetry_3
_geom_angle_publ_flag
C6 O2 C1 109.48(14) . . ?
C1 N1 C2 122.33(15) . . ?
C1 N1 C5 111.58(14) . . ?
C5 N1 C2 111.93(15) . . ?
O1 C1 O2 120.79(17) . . ?
O1 C1 N1 131.10(17) . . ?
N1 C1 O2 108.10(15) . . ?
N1 C2 C3 103.17(14) . . ?
C2 C3 C4 105.26(14) . . ?
C5 C4 C3 101.74(13) . . ?
N1 C5 C4 102.73(13) . . ?
N1 C5 C6 100.89(14) . . ?
C6 C5 C4 120.39(14) . . ?
O2 C6 C5 108.47(14) . . ?
C7 C6 O2 118.71(16) . . ?
C7 C6 C5 132.80(17) . . ?
C6 C7 C8 122.89(16) . . ?
O3 C8 O4 122.78(15) . . ?
O3 C8 C7 124.58(15) . . ?
O4 C8 C7 112.64(14) . . ?
C14 O6 C9 109.44(13) . . ?
C9 N2 C10 123.17(15) . . ?
C9 N2 C13 111.88(14) . . ?
C13 N2 C10 112.23(14) . . ?
O5 C9 O6 120.66(16) . . ?
O5 C9 N2 130.96(17) . . ?
N2 C9 O6 108.38(14) . . ?
N2 C10 C11 102.67(13) . . ?
C10 C11 C12 104.76(14) . . ?
C13 C12 C11 101.38(13) . . ?
N2 C13 C12 102.84(13) . . ?
N2 C13 C14 101.07(14) . . ?
C14 C13 C12 121.64(14) . . ?
O6 C14 C13 108.52(14) . . ?
C15 C14 O6 118.17(16) . . ?
C15 C14 C13 133.24(17) . . ?
C14 C15 C16 122.64(17) . . ?
O7 C16 O8 122.96(16) . . ?
O7 C16 C15 124.64(15) . . ?
O8 C16 C15 112.41(15) . . ?

loop_
_geom_bond_atom_site_label_1
_geom_bond_atom_site_label_2
_geom_bond_distance
_geom_bond_site_symmetry_2
_geom_bond_publ_flag
O1 C1 1.202(2) . ?
O2 C1 1.403(2) . ?
O2 C6 1.374(2) . ?
O3 C8 1.229(2) . ?
O4 C8 1.325(2) . ?
N1 C1 1.339(3) . ?
N1 C2 1.477(2) . ?
N1 C5 1.468(2) . ?
C2 C3 1.536(3) . ?
C3 C4 1.540(2) . ?
C4 C5 1.528(2) . ?
C5 C6 1.503(2) . ?
C6 C7 1.332(3) . ?
C7 C8 1.454(2) . ?
O5 C9 1.202(2) . ?
O6 C9 1.401(2) . ?
O6 C14 1.377(2) . ?
O7 C16 1.230(2) . ?
O8 C16 1.325(2) . ?
N2 C9 1.342(2) . ?
N2 C10 1.478(2) . ?
N2 C13 1.465(2) . ?
C10 C11 1.529(3) . ?
C11 C12 1.534(2) . ?
C12 C13 1.533(2) . ?
C13 C14 1.502(2) . ?
C14 C15 1.334(2) . ?
C15 C16 1.455(3) . ?
